data_2224338
loop_
_publ_author_name
'Hao, Yu-Mei'

_publ_section_title
;
 3-Hydroxy-<i>N</i>'-(2-methoxybenzylidene)-2-naphthohydrazide
;
_journal_coeditor_code JJ2010
_journal_issue 12
_journal_name_full 'Acta Crystallographica Section E'
_journal_page_first o2990
_journal_paper_doi 10.1107/S1600536809043086
_journal_volume 65
_journal_year 2009
_chemical_formula_iupac 'C19 H16 N2 O3'
_chemical_formula_moiety 'C19 H16 N2 O3'
_chemical_formula_sum 'C19 H16 N2 O3'
_chemical_formula_weight 320.34
_chemical_name_systematic
;
3-Hydroxy-<i>N</i>'-(2-methoxybenzylidene)-2-naphthohydrazide
;
_space_group_IT_number 14
_symmetry_cell_setting monoclinic
_symmetry_space_group_name_Hall '-P 2ybc'
_symmetry_space_group_name_H-M 'P 1 21/c 1'
_atom_sites_solution_hydrogens geom
_atom_sites_solution_primary direct
_atom_sites_solution_secondary difmap
_audit_creation_method SHELXL-97
_cell_angle_alpha 90.00
_cell_angle_beta 96.709(4)
_cell_angle_gamma 90.00
_cell_formula_units_Z 4
_cell_length_a 7.4990(6)
_cell_length_b 15.4256(13)
_cell_length_c 13.3903(12)
_cell_measurement_reflns_used 3028
_cell_measurement_temperature 298(2)
_cell_measurement_theta_max 30.0
_cell_measurement_theta_min 2.6
_cell_volume 1538.3(2)
_computing_cell_refinement '<i>SAINT</i> (Bruker, 2002)'
_computing_data_collection '<i>SMART</i> (Bruker, 2002)'
_computing_data_reduction '<i>SAINT</i> (Bruker, 2002)'
_computing_molecular_graphics '<i>SHELXTL</i> (Sheldrick, 2008)'
_computing_publication_material '<i>SHELXTL</i> (Sheldrick, 2008)'
_computing_structure_refinement '<i>SHELXL97</i> (Sheldrick, 2008)'
_computing_structure_solution '<i>SHELXS97</i> (Sheldrick, 2008)'
_diffrn_ambient_temperature 298(2)
_diffrn_measured_fraction_theta_full 0.996
_diffrn_measured_fraction_theta_max 0.996
_diffrn_measurement_device_type 'Bruker SMART CCD area-detector'
_diffrn_measurement_method \w
_diffrn_radiation_monochromator graphite
_diffrn_radiation_source 'fine-focus sealed tube'
_diffrn_radiation_type MoK\a
_diffrn_radiation_wavelength 0.71073
_diffrn_reflns_av_R_equivalents 0.0232
_diffrn_reflns_av_sigmaI/netI 0.0226
_diffrn_reflns_limit_h_max 9
_diffrn_reflns_limit_h_min -9
_diffrn_reflns_limit_k_max 19
_diffrn_reflns_limit_k_min -19
_diffrn_reflns_limit_l_max 14
_diffrn_reflns_limit_l_min -17
_diffrn_reflns_number 9323
_diffrn_reflns_theta_full 27.00
_diffrn_reflns_theta_max 27.00
_diffrn_reflns_theta_min 2.02
_diffrn_standards_number 0
_exptl_absorpt_coefficient_mu 0.095
_exptl_absorpt_correction_T_max 0.9840
_exptl_absorpt_correction_T_min 0.9831
_exptl_absorpt_correction_type multi-scan
_exptl_absorpt_process_details '(SADABS; Sheldrick, 1996)'
_exptl_crystal_colour yellow
_exptl_crystal_density_diffrn 1.383
_exptl_crystal_density_method 'not measured'
_exptl_crystal_description block
_exptl_crystal_F_000 672
_exptl_crystal_size_max 0.18
_exptl_crystal_size_mid 0.17
_exptl_crystal_size_min 0.17
_refine_diff_density_max 0.196
_refine_diff_density_min -0.164
_refine_ls_extinction_coef 0.0080(13)
_refine_ls_extinction_expression Fc^*^=kFc[1+0.001xFc^2^\l^3^/sin(2\q)]^-1/4^
_refine_ls_extinction_method '<i>SHELXL97</i> (Sheldrick, 2008)'
_refine_ls_goodness_of_fit_ref 1.040
_refine_ls_hydrogen_treatment mixed
_refine_ls_matrix_type full
_refine_ls_number_parameters 223
_refine_ls_number_reflns 3349
_refine_ls_number_restraints 1
_refine_ls_restrained_S_all 1.040
_refine_ls_R_factor_all 0.0570
_refine_ls_R_factor_gt 0.0414
_refine_ls_shift/su_max 0.001
_refine_ls_shift/su_mean 0.000
_refine_ls_structure_factor_coef Fsqd
_refine_ls_weighting_details 'calc w=1/[\s^2^(Fo^2^)+(0.0572P)^2^+0.2454P] where P=(Fo^2^+2Fc^2^)/3'
_refine_ls_weighting_scheme calc
_refine_ls_wR_factor_gt 0.1082
_refine_ls_wR_factor_ref 0.1190
_reflns_number_gt 2520
_reflns_number_total 3349
_reflns_threshold_expression I>2\s(I)
_cod_data_source_file jj2010.cif
_cod_data_source_block I
_cod_original_sg_symbol_H-M 'P 21/c'
_cod_database_code 2224338
_cod_database_fobs_code 2224338

loop_
_symmetry_equiv_pos_as_xyz
'x, y, z'
'-x, y+1/2, -z+1/2'
'-x, -y, -z'
'x, -y-1/2, z-1/2'

loop_
_atom_site_type_symbol
_atom_site_label
_atom_site_fract_x
_atom_site_fract_y
_atom_site_fract_z
_atom_site_U_iso_or_equiv
_atom_site_adp_type
_atom_site_calc_flag
_atom_site_refinement_flags
_atom_site_occupancy
_atom_site_disorder_assembly
_atom_site_disorder_group
O O1 0.12815(15) 1.07729(7) 0.87156(7) 0.0541(3) Uani d . 1 . .
O O2 0.53258(17) 0.75013(6) 1.13388(7) 0.0558(3) Uani d . 1 . .
O O3 0.43652(16) 0.74188(7) 0.81939(7) 0.0526(3) Uani d . 1 . .
H H3 0.4525 0.7391 0.7599 0.079 Uiso calc R 1 . .
N N1 0.36704(15) 0.89208(7) 1.04707(8) 0.0409(3) Uani d . 1 . .
N N2 0.41657(16) 0.82106(7) 0.99432(8) 0.0408(3) Uani d D 1 . .
C C1 0.23017(18) 1.03244(9) 1.03531(10) 0.0394(3) Uani d . 1 . .
C C2 0.14420(18) 1.09540(9) 0.97151(10) 0.0399(3) Uani d . 1 . .
C C3 0.0791(2) 1.17049(10) 1.01086(12) 0.0502(4) Uani d . 1 . .
H H3A 0.0221 1.2122 0.9682 0.060 Uiso calc R 1 . .
C C4 0.0989(3) 1.18316(11) 1.11277(13) 0.0663(5) Uani d . 1 . .
H H4 0.0542 1.2334 1.1391 0.080 Uiso calc R 1 . .
C C5 0.1840(3) 1.12260(12) 1.17626(12) 0.0731(6) Uani d . 1 . .
H H5 0.1976 1.1321 1.2453 0.088 Uiso calc R 1 . .
C C6 0.2491(2) 1.04788(10) 1.13819(11) 0.0553(4) Uani d . 1 . .
H H6 0.3067 1.0071 1.1818 0.066 Uiso calc R 1 . .
C C7 0.0339(3) 1.13737(12) 0.80462(11) 0.0631(5) Uani d . 1 . .
H H7A -0.0867 1.1436 0.8210 0.095 Uiso calc R 1 . .
H H7B 0.0313 1.1166 0.7369 0.095 Uiso calc R 1 . .
H H7C 0.0934 1.1925 0.8107 0.095 Uiso calc R 1 . .
C C8 0.29350(19) 0.95271(9) 0.99292(10) 0.0422(3) Uani d . 1 . .
H H8 0.2795 0.9460 0.9234 0.051 Uiso calc R 1 . .
C C9 0.49987(18) 0.75329(8) 1.04213(9) 0.0371(3) Uani d . 1 . .
C C10 0.55517(17) 0.68060(8) 0.97827(9) 0.0348(3) Uani d . 1 . .
C C11 0.52607(18) 0.67543(9) 0.87108(9) 0.0381(3) Uani d . 1 . .
C C12 0.5848(2) 0.60516(9) 0.82249(10) 0.0439(3) Uani d . 1 . .
H H12 0.5655 0.6030 0.7526 0.053 Uiso calc R 1 . .
C C13 0.67397(19) 0.53573(9) 0.87531(10) 0.0410(3) Uani d . 1 . .
C C14 0.7369(2) 0.46152(10) 0.82747(12) 0.0561(4) Uani d . 1 . .
H H14 0.7206 0.4577 0.7577 0.067 Uiso calc R 1 . .
C C15 0.8204(2) 0.39614(10) 0.88198(14) 0.0615(5) Uani d . 1 . .
H H15 0.8599 0.3480 0.8490 0.074 Uiso calc R 1 . .
C C16 0.8481(2) 0.39985(10) 0.98705(13) 0.0558(4) Uani d . 1 . .
H H16 0.9060 0.3546 1.0235 0.067 Uiso calc R 1 . .
C C17 0.79016(19) 0.46984(9) 1.03570(11) 0.0459(3) Uani d . 1 . .
H H17 0.8084 0.4720 1.1056 0.055 Uiso calc R 1 . .
C C18 0.70267(17) 0.53921(8) 0.98165(10) 0.0370(3) Uani d . 1 . .
C C19 0.64040(17) 0.61253(9) 1.02959(9) 0.0376(3) Uani d . 1 . .
H H19 0.6579 0.6150 1.0994 0.045 Uiso calc R 1 . .
H H2 0.398(2) 0.8200(12) 0.9273(7) 0.080 Uiso d D 1 . .

loop_
_atom_site_aniso_label
_atom_site_aniso_U_11
_atom_site_aniso_U_22
_atom_site_aniso_U_33
_atom_site_aniso_U_12
_atom_site_aniso_U_13
_atom_site_aniso_U_23
O1 0.0763(8) 0.0503(6) 0.0362(5) 0.0137(5) 0.0089(5) 0.0025(4)
O2 0.0943(9) 0.0461(6) 0.0267(5) 0.0082(5) 0.0067(5) -0.0025(4)
O3 0.0792(8) 0.0541(6) 0.0249(5) 0.0150(5) 0.0074(5) 0.0044(4)
N1 0.0482(7) 0.0378(6) 0.0375(6) -0.0002(5) 0.0085(5) -0.0037(5)
N2 0.0546(7) 0.0381(6) 0.0302(6) 0.0043(5) 0.0072(5) -0.0025(5)
C1 0.0418(7) 0.0381(7) 0.0388(7) -0.0053(6) 0.0063(6) -0.0028(6)
C2 0.0435(8) 0.0392(7) 0.0375(7) -0.0052(6) 0.0059(6) -0.0016(6)
C3 0.0600(9) 0.0390(8) 0.0502(8) 0.0048(7) 0.0007(7) -0.0027(6)
C4 0.0891(13) 0.0515(10) 0.0554(10) 0.0164(9) -0.0042(9) -0.0200(8)
C5 0.1083(15) 0.0666(12) 0.0402(9) 0.0207(11) -0.0087(9) -0.0189(8)
C6 0.0726(11) 0.0507(9) 0.0398(8) 0.0091(8) -0.0047(7) -0.0034(7)
C7 0.0817(12) 0.0653(11) 0.0412(8) 0.0150(9) 0.0030(8) 0.0094(8)
C8 0.0514(8) 0.0423(8) 0.0338(7) 0.0004(6) 0.0087(6) 0.0007(6)
C9 0.0471(8) 0.0370(7) 0.0279(6) -0.0065(6) 0.0071(5) -0.0007(5)
C10 0.0398(7) 0.0376(7) 0.0274(6) -0.0055(5) 0.0060(5) -0.0005(5)
C11 0.0457(8) 0.0412(7) 0.0279(6) -0.0021(6) 0.0063(5) 0.0036(5)
C12 0.0595(9) 0.0474(8) 0.0261(6) -0.0037(7) 0.0102(6) -0.0022(6)
C13 0.0468(8) 0.0398(7) 0.0385(7) -0.0054(6) 0.0137(6) -0.0024(6)
C14 0.0767(11) 0.0485(9) 0.0469(9) -0.0011(8) 0.0237(8) -0.0075(7)
C15 0.0700(11) 0.0409(9) 0.0788(12) 0.0036(8) 0.0303(9) -0.0059(8)
C16 0.0529(9) 0.0421(9) 0.0737(11) 0.0035(7) 0.0128(8) 0.0066(8)
C17 0.0446(8) 0.0430(8) 0.0498(8) -0.0024(6) 0.0039(6) 0.0051(6)
C18 0.0362(7) 0.0372(7) 0.0381(7) -0.0056(5) 0.0068(5) 0.0009(5)
C19 0.0427(7) 0.0415(7) 0.0280(6) -0.0058(6) 0.0023(5) 0.0003(5)

loop_
_atom_type_symbol
_atom_type_description
_atom_type_scat_dispersion_real
_atom_type_scat_dispersion_imag
_atom_type_scat_source
C C 0.0033 0.0016 'International Tables Vol C Tables 4.2.6.8 and 6.1.1.4'
H H 0.0000 0.0000 'International Tables Vol C Tables 4.2.6.8 and 6.1.1.4'
N N 0.0061 0.0033 'International Tables Vol C Tables 4.2.6.8 and 6.1.1.4'
O O 0.0106 0.0060 'International Tables Vol C Tables 4.2.6.8 and 6.1.1.4'

loop_
_geom_angle_atom_site_label_1
_geom_angle_atom_site_label_2
_geom_angle_atom_site_label_3
_geom_angle_site_symmetry_1
_geom_angle_site_symmetry_3
_geom_angle
_geom_angle_publ_flag
C2 O1 C7 . . 117.92(11) ?
C11 O3 H3 . . 109.5 ?
C8 N1 N2 . . 114.72(11) ?
C9 N2 N1 . . 120.89(11) ?
C9 N2 H2 . . 118.3(12) ?
N1 N2 H2 . . 120.7(12) ?
C6 C1 C2 . . 118.21(13) ?
C6 C1 C8 . . 122.06(13) ?
C2 C1 C8 . . 119.71(12) ?
O1 C2 C3 . . 123.52(13) ?
O1 C2 C1 . . 116.10(12) ?
C3 C2 C1 . . 120.38(13) ?
C4 C3 C2 . . 119.77(14) ?
C4 C3 H3A . . 120.1 ?
C2 C3 H3A . . 120.1 ?
C3 C4 C5 . . 120.65(15) ?
C3 C4 H4 . . 119.7 ?
C5 C4 H4 . . 119.7 ?
C4 C5 C6 . . 120.15(15) ?
C4 C5 H5 . . 119.9 ?
C6 C5 H5 . . 119.9 ?
C5 C6 C1 . . 120.84(15) ?
C5 C6 H6 . . 119.6 ?
C1 C6 H6 . . 119.6 ?
O1 C7 H7A . . 109.5 ?
O1 C7 H7B . . 109.5 ?
H7A C7 H7B . . 109.5 ?
O1 C7 H7C . . 109.5 ?
H7A C7 H7C . . 109.5 ?
H7B C7 H7C . . 109.5 ?
N1 C8 C1 . . 122.61(12) ?
N1 C8 H8 . . 118.7 ?
C1 C8 H8 . . 118.7 ?
O2 C9 N2 . . 122.48(12) ?
O2 C9 C10 . . 120.42(12) ?
N2 C9 C10 . . 117.10(11) ?
C19 C10 C11 . . 117.92(12) ?
C19 C10 C9 . . 115.53(11) ?
C11 C10 C9 . . 126.54(12) ?
C12 C11 O3 . . 121.40(11) ?
C12 C11 C10 . . 120.25(12) ?
O3 C11 C10 . . 118.34(11) ?
C11 C12 C13 . . 121.71(12) ?
C11 C12 H12 . . 119.1 ?
C13 C12 H12 . . 119.1 ?
C12 C13 C18 . . 118.92(12) ?
C12 C13 C14 . . 123.37(13) ?
C18 C13 C14 . . 117.71(13) ?
C15 C14 C13 . . 120.96(15) ?
C15 C14 H14 . . 119.5 ?
C13 C14 H14 . . 119.5 ?
C14 C15 C16 . . 121.09(15) ?
C14 C15 H15 . . 119.5 ?
C16 C15 H15 . . 119.5 ?
C17 C16 C15 . . 119.77(15) ?
C17 C16 H16 . . 120.1 ?
C15 C16 H16 . . 120.1 ?
C16 C17 C18 . . 120.85(14) ?
C16 C17 H17 . . 119.6 ?
C18 C17 H17 . . 119.6 ?
C19 C18 C17 . . 122.36(12) ?
C19 C18 C13 . . 118.02(12) ?
C17 C18 C13 . . 119.62(12) ?
C10 C19 C18 . . 123.16(12) ?
C10 C19 H19 . . 118.4 ?
C18 C19 H19 . . 118.4 ?

loop_
_geom_bond_atom_site_label_1
_geom_bond_atom_site_label_2
_geom_bond_site_symmetry_2
_geom_bond_distance
_geom_bond_publ_flag
O1 C2 . 1.3587(16) ?
O1 C7 . 1.4190(18) ?
O2 C9 . 1.2253(15) ?
O3 C11 . 1.3683(16) ?
O3 H3 . 0.8200 ?
N1 C8 . 1.2693(17) ?
N1 N2 . 1.3778(15) ?
N2 C9 . 1.3415(17) ?
N2 H2 . 0.892(9) ?
C1 C6 . 1.3889(19) ?
C1 C2 . 1.4000(19) ?
C1 C8 . 1.4571(19) ?
C2 C3 . 1.385(2) ?
C3 C4 . 1.369(2) ?
C3 H3A . 0.9300 ?
C4 C5 . 1.369(2) ?
C4 H4 . 0.9300 ?
C5 C6 . 1.373(2) ?
C5 H5 . 0.9300 ?
C6 H6 . 0.9300 ?
C7 H7A . 0.9600 ?
C7 H7B . 0.9600 ?
C7 H7C . 0.9600 ?
C8 H8 . 0.9300 ?
C9 C10 . 1.4978(18) ?
C10 C19 . 1.3713(18) ?
C10 C11 . 1.4287(17) ?
C11 C12 . 1.3635(19) ?
C12 C13 . 1.409(2) ?
C12 H12 . 0.9300 ?
C13 C18 . 1.4160(18) ?
C13 C14 . 1.419(2) ?
C14 C15 . 1.355(2) ?
C14 H14 . 0.9300 ?
C15 C16 . 1.399(2) ?
C15 H15 . 0.9300 ?
C16 C17 . 1.358(2) ?
C16 H16 . 0.9300 ?
C17 C18 . 1.4101(19) ?
C17 H17 . 0.9300 ?
C18 C19 . 1.4069(19) ?
C19 H19 . 0.9300 ?

loop_
_geom_hbond_atom_site_label_D
_geom_hbond_atom_site_label_H
_geom_hbond_atom_site_label_A
_geom_hbond_site_symmetry_A
_geom_hbond_distance_DH
_geom_hbond_distance_HA
_geom_hbond_distance_DA
_geom_hbond_angle_DHA
N2 H2 O3 . 0.892(9) 1.929(14) 2.6613(14) 138.3(16)
O3 H3 O2 4_575 0.82 1.86 2.6689(13) 166.8

loop_
_cod_related_entry_id
_cod_related_entry_database
_cod_related_entry_code
1 ChemSpider 5281815
